data_7025102
loop_
_publ_author_name
'Klingele, Julia'
'Kaase, Dominic'
'Hilgert, Jakob'
'Steinfeld, Gunther'
'Klingele, Marco H.'
'Lach, Jochen'

_publ_section_title
;
 Triazolopyridines as ligands: structural diversity in iron(II),
 cobalt(II), nickel(II) and copper(II) complexes of
 3-(2-pyridyl)-[1,2,4]triazolo[4,3-a]- pyridine (L&#x00B9;&#x2070;) and
 spin crossover in [Fe(II)(L&#x00B9;&#x2070;)&#x2082;(NCS)&#x2082;].
;
_journal_issue 19
_journal_name_full 'Dalton transactions (Cambridge, England : 2003)'
_journal_page_first 4495
_journal_page_last 4507
_journal_paper_doi 10.1039/b925107c
_journal_volume 39
_journal_year 2010
_chemical_formula_moiety
;
C24 H24 Cu N8 O2, 2(Cl O4)
;
_chemical_formula_sum 'C24 H24 Cl2 Cu N8 O10'
_chemical_formula_weight 718.95
_chemical_name_systematic
;
?
;
_space_group_IT_number 2
_symmetry_cell_setting triclinic
_symmetry_space_group_name_Hall '-P 1'
_symmetry_space_group_name_H-M 'P -1'
_atom_sites_solution_hydrogens geom
_atom_sites_solution_primary direct
_atom_sites_solution_secondary difmap
_audit_creation_method SHELXL-97
_cell_angle_alpha 86.877(4)
_cell_angle_beta 83.017(5)
_cell_angle_gamma 74.179(4)
_cell_formula_units_Z 1
_cell_length_a 7.6849(14)
_cell_length_b 7.6919(14)
_cell_length_c 12.421(3)
_cell_measurement_reflns_used 2683
_cell_measurement_temperature 155(2)
_cell_measurement_theta_max 26.36
_cell_measurement_theta_min 1.65
_cell_volume 701.0(2)
_computing_structure_refinement 'SHELXL-97 (Sheldrick, 1997)'
_computing_structure_solution 'SHELXS-97 (Sheldrick, 1990)'
_diffrn_ambient_temperature 155(2)
_diffrn_measured_fraction_theta_full 0.932
_diffrn_measured_fraction_theta_max 0.932
_diffrn_measurement_device_type 'Rigaku R-Axis SPIDER'
_diffrn_measurement_method '\w scans'
_diffrn_radiation_monochromator graphite
_diffrn_radiation_source 'fine-focus sealed tube'
_diffrn_radiation_type MoK\a
_diffrn_radiation_wavelength 0.71073
_diffrn_reflns_av_R_equivalents 0.0382
_diffrn_reflns_av_sigmaI/netI 0.0766
_diffrn_reflns_limit_h_max 9
_diffrn_reflns_limit_h_min -8
_diffrn_reflns_limit_k_max 8
_diffrn_reflns_limit_k_min -9
_diffrn_reflns_limit_l_max 15
_diffrn_reflns_limit_l_min -15
_diffrn_reflns_number 4473
_diffrn_reflns_theta_full 26.36
_diffrn_reflns_theta_max 26.36
_diffrn_reflns_theta_min 1.65
_exptl_absorpt_coefficient_mu 1.043
_exptl_absorpt_correction_T_max 0.9029
_exptl_absorpt_correction_T_min 0.7248
_exptl_absorpt_correction_type multi-scan
_exptl_absorpt_process_details
;
March 2001 T Higashi
;
_exptl_crystal_colour green
_exptl_crystal_density_diffrn 1.703
_exptl_crystal_density_method 'not measured'
_exptl_crystal_description block
_exptl_crystal_F_000 367
_exptl_crystal_size_max 0.33
_exptl_crystal_size_mid 0.25
_exptl_crystal_size_min 0.10
_refine_diff_density_max 0.555
_refine_diff_density_min -0.440
_refine_diff_density_rms 0.095
_refine_ls_extinction_method none
_refine_ls_goodness_of_fit_ref 1.007
_refine_ls_hydrogen_treatment constr
_refine_ls_matrix_type full
_refine_ls_number_parameters 203
_refine_ls_number_reflns 2683
_refine_ls_number_restraints 0
_refine_ls_restrained_S_all 1.007
_refine_ls_R_factor_all 0.0798
_refine_ls_R_factor_gt 0.0502
_refine_ls_shift/su_max 0.000
_refine_ls_shift/su_mean 0.000
_refine_ls_structure_factor_coef Fsqd
_refine_ls_weighting_details 'calc w=1/[\s^2^(Fo^2^)+(0.0596P)^2^+0.0000P] where P=(Fo^2^+2Fc^2^)/3'
_refine_ls_weighting_scheme calc
_refine_ls_wR_factor_gt 0.1112
_refine_ls_wR_factor_ref 0.1278
_reflns_number_gt 1884
_reflns_number_total 2683
_reflns_threshold_expression >2sigma(I)
_cod_data_source_file b925107c.txt
_cod_data_source_block afp01
_cod_depositor_comments
;
The following automatic conversions were performed:

'_exptl_absorpt_correction_type' value 'Multi-scan' changed to
'multi-scan' according to
/home/saulius/struct/CIF-dictionaries/cif_core.dic dictionary named
'cif_core.dic' version 2.4.2 from 2011-04-26.

Automatic conversion script
Id: cif_fix_values 1891 2012-01-12 08:04:46Z andrius 
;
_cod_original_sg_symbol_H-M P-1
_cod_database_code 7025102

loop_
_symmetry_equiv_pos_as_xyz
'x, y, z'
'-x, -y, -z'

loop_
_atom_site_label
_atom_site_type_symbol
_atom_site_fract_x
_atom_site_fract_y
_atom_site_fract_z
_atom_site_U_iso_or_equiv
_atom_site_adp_type
_atom_site_occupancy
_atom_site_symmetry_multiplicity
_atom_site_calc_flag
_atom_site_refinement_flags
Cu1 Cu 0.0000 0.5000 0.5000 0.0221(2) Uani 1 2 d S
N1 N 0.1857(4) 0.3400(4) 0.3881(3) 0.0216(8) Uani 1 1 d .
N2 N 0.0176(4) 0.6806(4) 0.3818(3) 0.0230(8) Uani 1 1 d .
N3 N -0.0596(5) 0.8609(4) 0.3690(3) 0.0242(8) Uani 1 1 d .
N4 N 0.1327(4) 0.7560(4) 0.2235(2) 0.0193(7) Uani 1 1 d .
C1 C 0.2668(5) 0.1650(5) 0.4006(3) 0.0244(10) Uani 1 1 d .
H1A H 0.2369 0.1047 0.4662 0.029 Uiso 1 1 calc R
C2 C 0.3925(6) 0.0679(6) 0.3223(3) 0.0292(11) Uani 1 1 d .
H2A H 0.4492 -0.0568 0.3341 0.035 Uiso 1 1 calc R
C3 C 0.4349(6) 0.1546(6) 0.2261(3) 0.0305(11) Uani 1 1 d .
H3A H 0.5194 0.0898 0.1703 0.037 Uiso 1 1 calc R
C4 C 0.3527(6) 0.3365(6) 0.2125(3) 0.0270(10) Uani 1 1 d .
H4A H 0.3803 0.3991 0.1474 0.032 Uiso 1 1 calc R
C5 C 0.2289(5) 0.4263(5) 0.2956(3) 0.0202(9) Uani 1 1 d .
C6 C 0.1312(5) 0.6165(5) 0.2969(3) 0.0184(9) Uani 1 1 d .
C7 C 0.0098(5) 0.9065(5) 0.2726(3) 0.0224(9) Uani 1 1 d .
C8 C -0.0199(6) 1.0754(6) 0.2184(3) 0.0265(10) Uani 1 1 d .
H8A H -0.1030 1.1795 0.2506 0.032 Uiso 1 1 calc R
C9 C 0.0724(6) 1.0865(6) 0.1194(3) 0.0274(10) Uani 1 1 d .
H9A H 0.0560 1.1999 0.0820 0.033 Uiso 1 1 calc R
C10 C 0.1935(6) 0.9297(6) 0.0710(3) 0.0295(10) Uani 1 1 d .
H10A H 0.2555 0.9399 0.0009 0.035 Uiso 1 1 calc R
C11 C 0.2226(6) 0.7680(6) 0.1214(3) 0.0269(10) Uani 1 1 d .
H11A H 0.3032 0.6639 0.0878 0.032 Uiso 1 1 calc R
O1 O 0.2367(3) 0.5689(3) 0.5771(2) 0.0345(8) Uani 1 1 d .
H1 H 0.2781 0.5281 0.6424 0.041 Uiso 1 1 d R
C12 C 0.3323(3) 0.6972(3) 0.5403(2) 0.0358(11) Uani 1 1 d R
H12A H 0.4494 0.6663 0.5703 0.043 Uiso 1 1 calc R
H12B H 0.2606 0.8176 0.5642 0.043 Uiso 1 1 calc R
H12C H 0.3532 0.6971 0.4609 0.043 Uiso 1 1 calc R
Cl1 Cl 0.28476(14) 0.38158(13) 0.85335(8) 0.0253(3) Uani 1 1 d .
O11 O 0.2716(6) 0.2058(4) 0.8794(3) 0.0674(13) Uani 1 1 d .
O12 O 0.4082(4) 0.3761(4) 0.7547(2) 0.0378(8) Uani 1 1 d .
O13 O 0.3530(5) 0.4528(6) 0.9365(3) 0.0583(11) Uani 1 1 d .
O14 O 0.1092(4) 0.4934(4) 0.8357(3) 0.0474(9) Uani 1 1 d .

loop_
_atom_site_aniso_label
_atom_site_aniso_U_11
_atom_site_aniso_U_22
_atom_site_aniso_U_33
_atom_site_aniso_U_23
_atom_site_aniso_U_13
_atom_site_aniso_U_12
Cu1 0.0256(4) 0.0176(4) 0.0196(4) 0.0018(3) 0.0038(3) -0.0031(3)
N1 0.0224(18) 0.0190(18) 0.0217(17) 0.0006(14) 0.0016(14) -0.0047(15)
N2 0.0247(18) 0.0185(18) 0.0244(18) 0.0009(14) 0.0028(14) -0.0060(15)
N3 0.0293(19) 0.0169(18) 0.0235(18) 0.0029(14) 0.0016(15) -0.0038(15)
N4 0.0212(17) 0.0199(18) 0.0169(16) 0.0021(13) 0.0000(13) -0.0069(15)
C1 0.027(2) 0.023(2) 0.023(2) 0.0015(17) -0.0019(17) -0.0067(18)
C2 0.031(2) 0.019(2) 0.036(2) -0.0033(19) 0.003(2) -0.0056(19)
C3 0.032(2) 0.028(2) 0.029(2) -0.0082(19) 0.0103(19) -0.008(2)
C4 0.035(2) 0.025(2) 0.021(2) -0.0008(18) 0.0022(18) -0.010(2)
C5 0.021(2) 0.022(2) 0.019(2) -0.0006(16) -0.0015(16) -0.0089(18)
C6 0.0172(19) 0.020(2) 0.0191(19) 0.0005(16) -0.0008(16) -0.0080(17)
C7 0.022(2) 0.022(2) 0.023(2) -0.0008(17) 0.0001(17) -0.0076(18)
C8 0.027(2) 0.021(2) 0.030(2) 0.0022(18) 0.0003(18) -0.0048(19)
C9 0.028(2) 0.027(2) 0.028(2) 0.0062(18) -0.0031(18) -0.0098(19)
C10 0.036(3) 0.029(2) 0.022(2) 0.0073(18) 0.0040(19) -0.010(2)
C11 0.026(2) 0.034(2) 0.018(2) -0.0002(18) 0.0062(17) -0.006(2)
O1 0.0373(18) 0.044(2) 0.0318(17) 0.0136(15) -0.0114(14) -0.0258(16)
C12 0.042(3) 0.032(3) 0.037(3) -0.001(2) -0.002(2) -0.017(2)
Cl1 0.0280(6) 0.0217(6) 0.0253(5) 0.0012(4) -0.0029(4) -0.0054(4)
O11 0.076(3) 0.0228(19) 0.088(3) 0.0150(19) 0.033(2) -0.0094(19)
O12 0.0406(19) 0.045(2) 0.0275(17) 0.0004(14) 0.0019(14) -0.0132(16)
O13 0.037(2) 0.105(3) 0.036(2) -0.030(2) -0.0053(16) -0.017(2)
O14 0.0330(19) 0.043(2) 0.062(2) 0.0006(17) -0.0157(17) 0.0016(16)

loop_
_atom_type_symbol
_atom_type_description
_atom_type_scat_dispersion_real
_atom_type_scat_dispersion_imag
_atom_type_scat_source
C C 0.0033 0.0016 'International Tables Vol C Tables 4.2.6.8 and 6.1.1.4'
H H 0.0000 0.0000 'International Tables Vol C Tables 4.2.6.8 and 6.1.1.4'
Cl Cl 0.1484 0.1585 'International Tables Vol C Tables 4.2.6.8 and 6.1.1.4'
Cu Cu 0.3201 1.2651 'International Tables Vol C Tables 4.2.6.8 and 6.1.1.4'
N N 0.0061 0.0033 'International Tables Vol C Tables 4.2.6.8 and 6.1.1.4'
O O 0.0106 0.0060 'International Tables Vol C Tables 4.2.6.8 and 6.1.1.4'

loop_
_geom_angle_atom_site_label_1
_geom_angle_atom_site_label_2
_geom_angle_atom_site_label_3
_geom_angle
_geom_angle_site_symmetry_1
_geom_angle_site_symmetry_3
N2 Cu1 N2 180.0 . 2_566
N2 Cu1 N1 100.38(13) . 2_566
N2 Cu1 N1 79.62(13) 2_566 2_566
N2 Cu1 N1 79.62(13) . .
N2 Cu1 N1 100.38(13) 2_566 .
N1 Cu1 N1 180.00(17) 2_566 .
N2 Cu1 O1 89.92(12) . .
N2 Cu1 O1 90.08(12) 2_566 .
N1 Cu1 O1 89.55(12) 2_566 .
N1 Cu1 O1 90.45(12) . .
N2 Cu1 O1 90.08(12) . 2_566
N2 Cu1 O1 89.93(12) 2_566 2_566
N1 Cu1 O1 90.45(12) 2_566 2_566
N1 Cu1 O1 89.55(12) . 2_566
O1 Cu1 O1 180.0 . 2_566
C1 N1 C5 118.9(3) . .
C1 N1 Cu1 126.1(3) . .
C5 N1 Cu1 115.0(2) . .
C6 N2 N3 111.1(3) . .
C6 N2 Cu1 114.5(3) . .
N3 N2 Cu1 134.3(2) . .
C7 N3 N2 105.8(3) . .
C6 N4 C11 133.8(3) . .
C6 N4 C7 104.7(3) . .
C11 N4 C7 121.5(3) . .
N1 C1 C2 122.5(4) . .
N1 C1 H1A 118.7 . .
C2 C1 H1A 118.7 . .
C1 C2 C3 119.0(4) . .
C1 C2 H2A 120.5 . .
C3 C2 H2A 120.5 . .
C4 C3 C2 119.0(4) . .
C4 C3 H3A 120.5 . .
C2 C3 H3A 120.5 . .
C3 C4 C5 118.8(4) . .
C3 C4 H4A 120.6 . .
C5 C4 H4A 120.6 . .
N1 C5 C4 121.7(4) . .
N1 C5 C6 111.4(3) . .
C4 C5 C6 126.9(4) . .
N2 C6 N4 108.2(3) . .
N2 C6 C5 119.4(3) . .
N4 C6 C5 132.4(3) . .
N3 C7 N4 110.2(3) . .
N3 C7 C8 130.3(4) . .
N4 C7 C8 119.5(3) . .
C9 C8 C7 118.5(4) . .
C9 C8 H8A 120.7 . .
C7 C8 H8A 120.7 . .
C8 C9 C10 120.4(4) . .
C8 C9 H9A 119.8 . .
C10 C9 H9A 119.8 . .
C11 C10 C9 121.7(4) . .
C11 C10 H10A 119.2 . .
C9 C10 H10A 119.2 . .
C10 C11 N4 118.4(4) . .
C10 C11 H11A 120.8 . .
N4 C11 H11A 120.8 . .
C12 O1 H1 104.2 . .
Cu1 O1 H1 127.3 . .
O1 C12 H12A 109.5 . .
O1 C12 H12B 109.5 . .
H12A C12 H12B 109.5 . .
O1 C12 H12C 109.5 . .
H12A C12 H12C 109.5 . .
H12B C12 H12C 109.5 . .
O11 Cl1 O13 111.6(3) . .
O11 Cl1 O14 108.8(2) . .
O13 Cl1 O14 109.8(2) . .
O11 Cl1 O12 108.4(2) . .
O13 Cl1 O12 108.6(2) . .
O14 Cl1 O12 109.6(2) . .

loop_
_geom_bond_atom_site_label_1
_geom_bond_atom_site_label_2
_geom_bond_distance
_geom_bond_site_symmetry_2
Cu1 N2 1.984(3) .
Cu1 N2 1.984(3) 2_566
Cu1 N1 2.057(3) 2_566
Cu1 N1 2.057(3) .
Cu1 O1 2.347(3) .
Cu1 O1 2.347(3) 2_566
N1 C1 1.329(5) .
N1 C5 1.348(5) .
N2 C6 1.309(5) .
N2 N3 1.360(4) .
N3 C7 1.320(5) .
N4 C6 1.372(5) .
N4 C11 1.379(5) .
N4 C7 1.395(5) .
C1 C2 1.377(5) .
C1 H1A 0.9500 .
C2 C3 1.384(6) .
C2 H2A 0.9500 .
C3 C4 1.380(6) .
C3 H3A 0.9500 .
C4 C5 1.389(5) .
C4 H4A 0.9500 .
C5 C6 1.450(5) .
C7 C8 1.404(6) .
C8 C9 1.354(6) .
C8 H8A 0.9500 .
C9 C10 1.419(6) .
C9 H9A 0.9500 .
C10 C11 1.337(6) .
C10 H10A 0.9500 .
C11 H11A 0.9500 .
O1 C12 1.4095 .
O1 H1 0.9164 .
C12 H12A 0.9800 .
C12 H12B 0.9800 .
C12 H12C 0.9800 .
Cl1 O11 1.401(3) .
Cl1 O13 1.411(3) .
Cl1 O14 1.424(3) .
Cl1 O12 1.451(3) .

loop_
_geom_torsion_atom_site_label_1
_geom_torsion_atom_site_label_2
_geom_torsion_atom_site_label_3
_geom_torsion_atom_site_label_4
_geom_torsion
_geom_torsion_site_symmetry_1
N2 Cu1 N1 C1 178.7(4) .
N2 Cu1 N1 C1 -1.3(4) 2_566
O1 Cu1 N1 C1 88.9(3) .
O1 Cu1 N1 C1 -91.1(3) 2_566
N2 Cu1 N1 C5 0.4(3) .
N2 Cu1 N1 C5 -179.6(3) 2_566
O1 Cu1 N1 C5 -89.4(3) .
O1 Cu1 N1 C5 90.6(3) 2_566
N1 Cu1 N2 C6 179.3(3) 2_566
N1 Cu1 N2 C6 -0.7(3) .
O1 Cu1 N2 C6 89.8(3) .
O1 Cu1 N2 C6 -90.2(3) 2_566
N1 Cu1 N2 N3 1.2(4) 2_566
N1 Cu1 N2 N3 -178.8(4) .
O1 Cu1 N2 N3 -88.4(4) .
O1 Cu1 N2 N3 91.6(4) 2_566
C6 N2 N3 C7 0.2(5) .
Cu1 N2 N3 C7 178.4(3) .
C5 N1 C1 C2 -0.6(6) .
Cu1 N1 C1 C2 -178.8(3) .
N1 C1 C2 C3 -0.8(7) .
C1 C2 C3 C4 1.3(7) .
C2 C3 C4 C5 -0.5(7) .
C1 N1 C5 C4 1.4(6) .
Cu1 N1 C5 C4 179.8(3) .
C1 N1 C5 C6 -178.6(4) .
Cu1 N1 C5 C6 -0.1(4) .
C3 C4 C5 N1 -0.9(6) .
C3 C4 C5 C6 179.1(4) .
N3 N2 C6 N4 0.0(4) .
Cu1 N2 C6 N4 -178.6(2) .
N3 N2 C6 C5 179.4(3) .
Cu1 N2 C6 C5 0.8(5) .
C11 N4 C6 N2 -179.1(4) .
C7 N4 C6 N2 -0.2(4) .
C11 N4 C6 C5 1.6(7) .
C7 N4 C6 C5 -179.5(4) .
N1 C5 C6 N2 -0.5(5) .
C4 C5 C6 N2 179.6(4) .
N1 C5 C6 N4 178.8(4) .
C4 C5 C6 N4 -1.1(7) .
N2 N3 C7 N4 -0.4(4) .
N2 N3 C7 C8 -179.2(4) .
C6 N4 C7 N3 0.4(4) .
C11 N4 C7 N3 179.4(4) .
C6 N4 C7 C8 179.3(4) .
C11 N4 C7 C8 -1.7(6) .
N3 C7 C8 C9 178.8(4) .
N4 C7 C8 C9 0.0(6) .
C7 C8 C9 C10 1.3(6) .
C8 C9 C10 C11 -1.0(7) .
C9 C10 C11 N4 -0.6(7) .
C6 N4 C11 C10 -179.4(4) .
C7 N4 C11 C10 1.9(6) .
